data_4130546
loop_
_publ_author_name
'Pinalli, Roberta'
'Brancatelli, Giovanna'
'Pedrini, Alessandro'
'Menozzi, Daniela'
'Hern\'andez, Daniel'
'Ballester, Pablo'
'Geremia, Silvano'
'Dalcanale, Enrico'

_publ_section_title
;
 The Origin of Selectivity in the Complexation of N-Methyl Amino Acids by
 Tetraphosphonate Cavitands.
;
_journal_issue 27
_journal_name_full 'Journal of the American Chemical Society'
_journal_page_first 8569
_journal_page_last 8580
_journal_paper_doi 10.1021/jacs.6b04372
_journal_volume 138
_journal_year 2016
_chemical_absolute_configuration rmad
_chemical_formula_moiety '2(C36 H36 O12 P4), 2(C3 H7 N O2), 2.25(C2 H3 F3 O), 2O'
_chemical_formula_sum 'C82.5 H92.75 F6.75 N2 O32.25 P8'
_chemical_formula_weight 2004.39
_space_group_IT_number 1
_space_group_name_Hall 'P 1'
_space_group_name_H-M_alt 'P 1'
_symmetry_cell_setting triclinic
_symmetry_Int_Tables_number 1
_symmetry_space_group_name_Hall 'P 1'
_symmetry_space_group_name_H-M 'P 1'
_atom_sites_solution_hydrogens geom
_audit_creation_date 2015-05-12T20:03:00-00:00
_audit_creation_method 'WinGX routine CIF_UPDATE'
_cell_angle_alpha 95.670(10)
_cell_angle_beta 110.40(2)
_cell_angle_gamma 109.00(2)
_cell_formula_units_Z 1
_cell_length_a 13.190(10)
_cell_length_b 13.770(10)
_cell_length_c 17.910(10)
_cell_measurement_temperature 100(2)
_cell_measurement_theta_max 30.946
_cell_measurement_theta_min 1.231
_cell_measurement_wavelength 0.7
_cell_volume 2799(3)
_computing_data_collection 'Elettra XRD1 Data Collection SW'
_computing_molecular_graphics Pymol
_computing_publication_material 'SHELXL-2013 (Sheldrick, 2013)'
_computing_structure_refinement 'SHELXL-2013 (Sheldrick, 2013)'
_computing_structure_solution 'SIR2011, updated version of SIR2008 (Burla et al., 2007)'
_diffrn_ambient_temperature 100(2)
_diffrn_measured_fraction_theta_full 0.941
_diffrn_measured_fraction_theta_max 0.822
_diffrn_measurement_device_type 'Dectris Pilatus 2M'
_diffrn_measurement_method 'CCD rotation images, thick slices'
_diffrn_radiation_monochromator Si111
_diffrn_radiation_source 'Elettra Synchrotron, Trieste (Italy)'
_diffrn_radiation_wavelength 0.7
_diffrn_reflns_av_unetI/netI 0.0512
_diffrn_reflns_Laue_measured_fraction_full 0.941
_diffrn_reflns_Laue_measured_fraction_max 0.822
_diffrn_reflns_number 29296
_diffrn_reflns_point_group_measured_fraction_full 0.905
_diffrn_reflns_point_group_measured_fraction_max 0.788
_diffrn_reflns_theta_full 24.835
_diffrn_reflns_theta_max 30.946
_diffrn_reflns_theta_min 1.231
_exptl_absorpt_coefficient_mu 0.193
_exptl_absorpt_correction_type none
_exptl_crystal_colour colorless
_exptl_crystal_density_diffrn 1.186
_exptl_crystal_description rod-like
_exptl_crystal_F_000 1036
_exptl_crystal_size_max 0.21
_exptl_crystal_size_mid 0.15
_exptl_crystal_size_min 0.11
_refine_diff_density_max 0.677
_refine_diff_density_min -1.373
_refine_diff_density_rms 0.125
_refine_ls_abs_structure_details
;
 Flack x determined using 8278 quotients [(I+)-(I-)]/[(I+)+(I-)]
 (Parsons, Flack and Wagner, Acta Cryst. B69 (2013) 249-259).
;
_refine_ls_abs_structure_Flack 0.27(2)
_refine_ls_extinction_coef 0.119(10)
_refine_ls_extinction_expression Fc^*^=kFc[1+0.001xFc^2^\l^3^/sin(2\q)]^-1/4^
_refine_ls_extinction_method 'SHELXL-2014/7 (Sheldrick 2014'
_refine_ls_goodness_of_fit_ref 1.411
_refine_ls_hydrogen_treatment constr
_refine_ls_matrix_type full
_refine_ls_number_parameters 1245
_refine_ls_number_reflns 29296
_refine_ls_number_restraints 34
_refine_ls_restrained_S_all 1.418
_refine_ls_R_factor_all 0.1321
_refine_ls_R_factor_gt 0.114
_refine_ls_shift/su_max 0.016
_refine_ls_shift/su_mean 0.001
_refine_ls_structure_factor_coef Fsqd
_refine_ls_weighting_details 'w=1/[\s^2^(Fo^2^)+(0.2000P)^2^] where P=(Fo^2^+2Fc^2^)/3'
_refine_ls_weighting_scheme calc
_refine_ls_wR_factor_gt 0.3305
_refine_ls_wR_factor_ref 0.3496
_reflns_Friedel_coverage 0.915
_reflns_Friedel_fraction_full 0.87
_reflns_Friedel_fraction_max 0.753
_reflns_number_gt 20638
_reflns_number_total 29296
_reflns_threshold_expression 'I > 2\s(I)'
_cod_data_source_file ja6b04372_si_002.cif
_cod_data_source_block ALA
_cod_original_formula_sum 'C82.50 H92.75 F6.75 N2 O32.25 P8'
_cod_database_code 4130546
_shelx_estimated_absorpt_t_min 0.961
_shelx_estimated_absorpt_t_max 0.979

loop_
_symmetry_equiv_pos_as_xyz
'x, y, z'

loop_
_atom_site_label
_atom_site_type_symbol
_atom_site_fract_x
_atom_site_fract_y
_atom_site_fract_z
_atom_site_U_iso_or_equiv
_atom_site_adp_type
_atom_site_occupancy
_atom_site_site_symmetry_order
_atom_site_calc_flag
_atom_site_refinement_flags_posn
_atom_site_refinement_flags_adp
_atom_site_refinement_flags_occupancy
C2AA C 1.1963(9) 0.9147(9) 0.4424(5) 0.081(2) Uani 1 1 d . . .
H2A1 H 1.1417 0.8931 0.4689 0.121 Uiso 1 1 calc R U .
H2A2 H 1.2371 0.9919 0.4587 0.121 Uiso 1 1 calc R U .
H2A3 H 1.2538 0.8819 0.4592 0.121 Uiso 1 1 calc R U .
C2AB C 1.0254(9) -0.0481(9) 0.9035(10) 0.111(5) Uani 1 1 d . . .
H2AA H 1.0877 -0.0257 0.8834 0.167 Uiso 1 1 calc R U .
H2AB H 1.0011 -0.124 0.9009 0.167 Uiso 1 1 calc R U .
H2AC H 1.0548 -0.0088 0.9604 0.167 Uiso 1 1 calc R U .
C1AB C 0.9272(8) -0.0272(8) 0.8534(7) 0.087(3) Uani 1 1 d . . .
H1AA H 0.9017 -0.0623 0.7947 0.104 Uiso 1 1 calc R U .
C3AB C 0.8184(9) -0.0704(7) 0.8802(9) 0.097(4) Uani 1 1 d . . .
N1AB N 0.9584(8) 0.0881(7) 0.8621(6) 0.088(3) Uani 1 1 d . . .
H1A1 H 0.9899 0.1212 0.9162 0.133 Uiso 1 1 calc R U .
H1A2 H 0.8928 0.1003 0.8352 0.133 Uiso 1 1 calc R U .
H1A3 H 1.0116 0.1135 0.8402 0.133 Uiso 1 1 calc R U .
O2AB O 0.7749(6) -0.0106(5) 0.8903(6) 0.090(2) Uani 1 1 d . . .
O1AB O 0.7869(12) -0.1672(7) 0.8784(15) 0.219(10) Uani 1 1 d . . .
C1AA C 1.1286(7) 0.8794(6) 0.3495(5) 0.070(2) Uani 1 1 d . . .
H1AB H 1.0627 0.9046 0.3341 0.084 Uiso 1 1 calc R U .
C3AA C 1.2043(8) 0.9237(8) 0.3052(6) 0.084(3) Uani 1 1 d . . .
N1AA N 1.0786(5) 0.7626(5) 0.3278(4) 0.0589(13) Uani 1 1 d . . .
H1A4 H 1.0463 0.7387 0.2722 0.088 Uiso 1 1 calc R U .
H1A5 H 1.0223 0.7386 0.3474 0.088 Uiso 1 1 calc R U .
H1A6 H 1.1363 0.7386 0.3503 0.088 Uiso 1 1 calc R U .
O1AA O 1.2311(7) 1.0224(6) 0.3062(4) 0.0873(19) Uani 1 1 d . . .
O2AA O 1.2388(7) 0.8603(8) 0.2718(5) 0.096(2) Uani 1 1 d . . .
C1A C 0.6994(8) 0.6975(7) 0.4658(7) 0.079(2) Uani 1 1 d . U .
C1B C 0.7634(7) 0.6455(7) 0.5170(7) 0.075(2) Uani 1 1 d . U .
C1C C 0.7437(6) 0.5403(6) 0.4918(6) 0.065(2) Uani 1 1 d . . .
C1D C 0.6599(6) 0.4901(6) 0.4121(6) 0.069(2) Uani 1 1 d . . .
H1D H 0.644 0.4181 0.3915 0.083 Uiso 1 1 calc R U .
C1E C 0.5988(7) 0.5398(7) 0.3619(9) 0.092(4) Uani 1 1 d . . .
C1F C 0.6285(8) 0.6491(8) 0.3983(9) 0.087(3) Uani 1 1 d . U .
C1G C 0.5177(14) 0.8351(13) 0.2674(19) 0.181(11) Uani 1 1 d . . .
C1H C 0.7317(11) 0.8152(9) 0.5060(11) 0.110(4) Uani 1 1 d . . .
H1H1 H 0.6696 0.8381 0.4755 0.165 Uiso 1 1 calc R U .
H1H2 H 0.8059 0.8596 0.5048 0.165 Uiso 1 1 calc R U .
H1H3 H 0.7399 0.8217 0.563 0.165 Uiso 1 1 calc R U .
C1Z C 0.5139(6) 0.4832(8) 0.2704(8) 0.090(3) Uani 1 1 d . . .
H1Z1 H 0.4782 0.4062 0.2654 0.108 Uiso 1 1 calc R U .
H1Z2 H 0.45 0.5097 0.2534 0.108 Uiso 1 1 calc R U .
C2A C 0.6581(9) 0.6133(11) 0.1297(8) 0.108(5) Uani 1 1 d . . .
C2B C 0.5951(8) 0.5820(10) 0.1778(10) 0.115(5) Uani 1 1 d . . .
C2C C 0.5769(7) 0.5021(8) 0.2145(8) 0.096(4) Uani 1 1 d . . .
C2D C 0.6249(8) 0.4310(8) 0.1974(7) 0.095(4) Uani 1 1 d . . .
H2D H 0.6163 0.3713 0.2207 0.114 Uiso 1 1 calc R U .
C2E C 0.6851(10) 0.4458(8) 0.1466(7) 0.100(4) Uani 1 1 d . . .
C2F C 0.7021(12) 0.5336(12) 0.1144(9) 0.121(6) Uani 1 1 d . . .
C2G C 0.6660(15) 0.7102(12) 0.1005(12) 0.147(8) Uani 1 1 d . . .
H2G1 H 0.6509 0.6955 0.0421 0.221 Uiso 1 1 calc R U .
H2G2 H 0.7446 0.7649 0.1317 0.221 Uiso 1 1 calc R U .
H2G3 H 0.6076 0.7348 0.1081 0.221 Uiso 1 1 calc R U .
C2H C 0.913(2) 0.6207(17) -0.0080(11) 0.161(9) Uani 1 1 d . . .
H2H1 H 0.9954 0.6377 0.0025 0.241 Uiso 1 1 calc R U .
H2H2 H 0.8913 0.6796 -0.024 0.241 Uiso 1 1 calc R U .
H2H3 H 0.8637 0.5566 -0.0524 0.241 Uiso 1 1 calc R U .
C2Z C 0.7295(10) 0.3708(9) 0.1279(7) 0.107(4) Uani 1 1 d . . .
H2Z1 H 0.7193 0.3614 0.0699 0.128 Uiso 1 1 calc R U .
H2Z2 H 0.6854 0.3018 0.1355 0.128 Uiso 1 1 calc R U .
C3A C 1.0763(10) 0.5055(7) 0.2293(6) 0.087(3) Uani 1 1 d . . .
C3B C 1.0895(7) 0.4630(5) 0.2994(5) 0.0654(19) Uani 1 1 d . . .
C3C C 1.0019(7) 0.3961(5) 0.3140(5) 0.0634(18) Uani 1 1 d . . .
C3D C 0.8917(7) 0.3623(5) 0.2577(5) 0.0607(16) Uani 1 1 d . . .
H3D H 0.8326 0.3078 0.2652 0.073 Uiso 1 1 calc R U .
C3E C 0.8557(12) 0.4066(7) 0.1822(6) 0.098(4) Uani 1 1 d . . .
C3F C 0.9598(10) 0.4728(7) 0.1723(6) 0.082(3) Uani 1 1 d . . .
C3G C 1.4121(8) 0.6096(9) 0.4611(9) 0.097(3) Uani 1 1 d . . .
H3G1 H 1.4565 0.6463 0.5192 0.145 Uiso 1 1 calc R U .
H3G2 H 1.4425 0.653 0.4276 0.145 Uiso 1 1 calc R U .
H3G3 H 1.4202 0.5416 0.452 0.145 Uiso 1 1 calc R U .
C3H C 1.1743(12) 0.5764(8) 0.2136(7) 0.101(4) Uani 1 1 d . . .
H3H1 H 1.1509 0.5682 0.1543 0.152 Uiso 1 1 calc R U .
H3H2 H 1.2428 0.558 0.2364 0.152 Uiso 1 1 calc R U .
H3H3 H 1.194 0.6499 0.2396 0.152 Uiso 1 1 calc R U .
C3Z C 1.0264(6) 0.3617(6) 0.3941(5) 0.0572(15) Uani 1 1 d . . .
H3Z1 H 1.1034 0.3553 0.4123 0.069 Uiso 1 1 calc R U .
H3Z2 H 0.966 0.2909 0.3845 0.069 Uiso 1 1 calc R U .
C4A C 1.1295(5) 0.6042(6) 0.5674(5) 0.0561(15) Uani 1 1 d . . .
C4B C 1.0230(5) 0.5876(6) 0.5754(4) 0.0589(16) Uani 1 1 d . . .
C4C C 0.9224(5) 0.4994(5) 0.5328(4) 0.0513(14) Uani 1 1 d . . .
C4D C 0.9247(5) 0.4245(5) 0.4734(5) 0.0516(14) Uani 1 1 d . . .
H4D H 0.8551 0.3646 0.4409 0.062 Uiso 1 1 calc R U .
C4E C 1.0270(6) 0.4376(6) 0.4622(5) 0.0535(14) Uani 1 1 d . . .
C4F C 1.1253(5) 0.5297(5) 0.5092(5) 0.0564(16) Uani 1 1 d . . .
C4G C 1.2376(7) 0.7020(8) 0.6157(6) 0.073(2) Uani 1 1 d . . .
H4G1 H 1.2321 0.761 0.5902 0.11 Uiso 1 1 calc R U .
H4G2 H 1.3068 0.6895 0.6163 0.11 Uiso 1 1 calc R U .
H4G3 H 1.2443 0.7195 0.6721 0.11 Uiso 1 1 calc R U .
C4H C 1.0383(12) 0.8350(8) 0.7152(8) 0.105(4) Uani 1 1 d . . .
H4H1 H 1.0107 0.8931 0.7116 0.157 Uiso 1 1 calc R U .
H4H2 H 1.1241 0.8638 0.7363 0.157 Uiso 1 1 calc R U .
H4H3 H 1.0132 0.7951 0.7523 0.157 Uiso 1 1 calc R U .
C4Z C 0.8122(7) 0.4861(6) 0.5443(6) 0.0654(19) Uani 1 1 d . . .
H4Z1 H 0.8322 0.5154 0.6026 0.079 Uiso 1 1 calc R U .
H4Z2 H 0.763 0.4097 0.5305 0.079 Uiso 1 1 calc R U .
O4 O 1.0036(5) 0.7959(4) 0.5525(4) 0.0693(14) Uani 1 1 d . . .
O3 O 1.2328(4) 0.6761(4) 0.4179(3) 0.0622(12) Uani 1 1 d . . .
O4B O 1.0257(5) 0.6601(5) 0.6376(4) 0.0744(16) Uani 1 1 d . . .
O4C O 0.8454(6) 0.7020(5) 0.5996(5) 0.086(2) Uani 1 1 d . . .
O3C O 1.2317(4) 0.5385(4) 0.5018(4) 0.0636(13) Uani 1 1 d . . .
O1 O 0.7257(6) 0.8019(7) 0.3070(8) 0.114(3) Uani 1 1 d . . .
O3B O 1.2076(5) 0.4939(5) 0.3550(5) 0.0809(18) Uani 1 1 d . . .
O1B O 0.5394(7) 0.6574(9) 0.1957(10) 0.151(4) Uani 1 1 d . U .
O2C O 0.9335(10) 0.5050(6) 0.1024(4) 0.111(3) Uani 1 1 d . . .
O2 O 0.9524(7) 0.6887(5) 0.1569(4) 0.094(2) Uani 1 1 d . . .
O2B O 0.7514(9) 0.5537(8) 0.0576(5) 0.133(4) Uani 1 1 d . . .
O1C O 0.5599(6) 0.6966(6) 0.3437(8) 0.120(4) Uani 1 1 d . . .
P1 P 0.5988(2) 0.7485(3) 0.2767(4) 0.1251(17) Uani 1 1 d . U .
P2 P 0.8899(4) 0.5981(2) 0.08632(17) 0.1150(14) Uani 1 1 d . . .
P3 P 1.26597(14) 0.58785(16) 0.43356(13) 0.0643(5) Uani 1 1 d . . .
P4 P 0.9791(2) 0.75092(16) 0.61758(16) 0.0787(7) Uani 1 1 d . . .
C5A C 0.9566(10) 0.3515(6) 0.9536(7) 0.092(4) Uani 1 1 d . . .
C5B C 1.0670(13) 0.3888(7) 1.0074(7) 0.108(5) Uani 1 1 d . . .
C5C C 1.1619(10) 0.4601(6) 0.9940(7) 0.093(4) Uani 1 1 d . . .
C5D C 1.1358(11) 0.4873(6) 0.9232(7) 0.099(4) Uani 1 1 d . U .
H5D H 1.1988 0.5286 0.911 0.119 Uiso 1 1 calc R U .
C5E C 1.0150(10) 0.4577(6) 0.8615(6) 0.082(3) Uani 1 1 d . U .
C5F C 0.9281(11) 0.3831(7) 0.8806(8) 0.101(4) Uani 1 1 d . U .
C5G C 0.8513(13) 0.2745(8) 0.9672(8) 0.118(5) Uani 1 1 d . . .
H5G1 H 0.8103 0.21 0.9228 0.177 Uiso 1 1 calc R U .
H5G2 H 0.797 0.309 0.9674 0.177 Uiso 1 1 calc R U .
H5G3 H 0.8805 0.2561 1.0199 0.177 Uiso 1 1 calc R U .
C5H C 1.131(3) 0.2431(10) 1.1914(9) 0.183(12) Uani 1 1 d . . .
H5H1 H 1.0515 0.2251 1.1889 0.275 Uiso 1 1 calc R U .
H5H2 H 1.1849 0.3072 1.2349 0.275 Uiso 1 1 calc R U .
H5H3 H 1.1561 0.1846 1.203 0.275 Uiso 1 1 calc R U .
C5Z C 1.2791(12) 0.4910(6) 1.0528(6) 0.102(4) Uani 1 1 d . . .
H5Z1 H 1.2794 0.492 1.1082 0.122 Uiso 1 1 calc R U .
H5Z2 H 1.3266 0.5635 1.0527 0.122 Uiso 1 1 calc R U .
C6A C 1.3694(10) 0.2513(7) 1.0416(7) 0.100(4) Uani 1 1 d . . .
C6B C 1.4243(11) 0.2649(9) 0.9918(7) 0.107(5) Uani 1 1 d . . .
C6C C 1.4392(9) 0.3606(8) 0.9611(7) 0.093(4) Uani 1 1 d . . .
C6D C 1.3934(10) 0.4295(7) 0.9808(7) 0.090(3) Uani 1 1 d . . .
H6D H 1.4019 0.4898 0.9583 0.109 Uiso 1 1 calc R U .
C6E C 1.3335(12) 0.4155(8) 1.0335(6) 0.099(4) Uani 1 1 d . . .
C6F C 1.3256(12) 0.3248(7) 1.0640(5) 0.101(4) Uani 1 1 d . . .
C6G C 1.3516(13) 0.1556(9) 1.0824(7) 0.115(5) Uani 1 1 d . . .
H6G1 H 1.4266 0.1481 1.1082 0.172 Uiso 1 1 calc R U .
H6G2 H 1.2948 0.0908 1.0406 0.172 Uiso 1 1 calc R U .
H6G3 H 1.3221 0.1678 1.1243 0.172 Uiso 1 1 calc R U .
C6H C 1.5030(16) 0.034(2) 0.923(2) 0.192(13) Uani 1 1 d . . .
H6H1 H 1.4895 0.0008 0.966 0.288 Uiso 1 1 calc R U .
H6H2 H 1.5861 0.0798 0.9421 0.288 Uiso 1 1 calc R U .
H6H3 H 1.4814 -0.0211 0.8743 0.288 Uiso 1 1 calc R U .
C6Z C 1.5001(7) 0.3792(9) 0.9022(8) 0.096(4) Uani 1 1 d . . .
H6Z1 H 1.5323 0.4558 0.9049 0.115 Uiso 1 1 calc R U .
H6Z2 H 1.5663 0.3556 0.9193 0.115 Uiso 1 1 calc R U .
C7A C 1.3108(6) 0.1588(6) 0.7022(5) 0.0613(17) Uani 1 1 d . . .
C7B C 1.2553(6) 0.2142(6) 0.6576(5) 0.0555(15) Uani 1 1 d . . .
C7C C 1.2754(6) 0.3218(6) 0.6858(5) 0.0612(17) Uani 1 1 d . . .
C7D C 1.3584(6) 0.3727(7) 0.7652(5) 0.0636(18) Uani 1 1 d . . .
H7D H 1.3752 0.4452 0.785 0.076 Uiso 1 1 calc R U .
C7E C 1.4185(5) 0.3216(7) 0.8173(6) 0.068(2) Uani 1 1 d . . .
C7F C 1.3967(6) 0.2170(7) 0.7853(6) 0.0669(19) Uani 1 1 d . . .
C7G C 1.2915(8) 0.0437(8) 0.6686(8) 0.080(3) Uani 1 1 d . . .
H7G1 H 1.2927 0.0363 0.6139 0.12 Uiso 1 1 calc R U .
H7G2 H 1.2156 -0.0043 0.6649 0.12 Uiso 1 1 calc R U .
H7G3 H 1.3542 0.026 0.7055 0.12 Uiso 1 1 calc R U .
C7H C 0.9858(9) 0.0250(10) 0.4586(6) 0.082(3) Uani 1 1 d . . .
H7H1 H 0.9 -0.0013 0.4331 0.123 Uiso 1 1 calc R U .
H7H2 H 1.0102 -0.0347 0.4649 0.123 Uiso 1 1 calc R U .
H7H3 H 1.018 0.0639 0.4237 0.123 Uiso 1 1 calc R U .
C7Z C 1.2107(5) 0.3790(6) 0.6364(4) 0.0559(15) Uani 1 1 d . . .
H7Z1 H 1.1924 0.3537 0.5778 0.067 Uiso 1 1 calc R U .
H7Z2 H 1.2602 0.4556 0.6535 0.067 Uiso 1 1 calc R U .
C8A C 0.8891(5) 0.2533(6) 0.6093(5) 0.0565(15) Uani 1 1 d . . .
C8B C 0.8918(6) 0.3269(6) 0.6695(5) 0.0557(15) Uani 1 1 d . . .
C8C C 0.9920(6) 0.4153(5) 0.7188(5) 0.0587(17) Uani 1 1 d . . .
C8D C 1.0940(6) 0.4313(5) 0.7052(4) 0.0522(14) Uani 1 1 d . . .
H8D H 1.163 0.4923 0.7368 0.063 Uiso 1 1 calc R U .
C8E C 1.0957(6) 0.3614(6) 0.6477(5) 0.0611(18) Uani 1 1 d . . .
C8F C 0.9928(6) 0.2722(5) 0.5991(4) 0.0502(13) Uani 1 1 d . . .
C8G C 0.7818(6) 0.1566(7) 0.5573(5) 0.068(2) Uani 1 1 d . . .
H8G1 H 0.7583 0.1119 0.5925 0.102 Uiso 1 1 calc R U .
H8G2 H 0.7991 0.1169 0.5181 0.102 Uiso 1 1 calc R U .
H8G3 H 0.7179 0.1779 0.5274 0.102 Uiso 1 1 calc R U .
C8H C 0.6022(9) 0.2310(9) 0.7077(10) 0.100(4) Uani 1 1 d . . .
H8H1 H 0.5725 0.2083 0.7489 0.151 Uiso 1 1 calc R U .
H8H2 H 0.5612 0.1745 0.6573 0.151 Uiso 1 1 calc R U .
H8H3 H 0.5886 0.2948 0.6959 0.151 Uiso 1 1 calc R U .
C8Z C 0.9893(8) 0.4929(6) 0.7827(7) 0.081(3) Uani 1 1 d . . .
H8Z1 H 1.0485 0.564 0.7916 0.097 Uiso 1 1 calc R U .
H8Z2 H 0.9111 0.497 0.7637 0.097 Uiso 1 1 calc R U .
O8B O 0.7854(4) 0.3116(4) 0.6777(4) 0.0688(14) Uani 1 1 d . . .
O7B O 1.1776(4) 0.1618(5) 0.5811(4) 0.0629(12) Uani 1 1 d . . .
O8 O 0.7966(4) 0.1717(4) 0.7602(4) 0.0630(13) Uani 1 1 d . . .
O7 O 1.0068(5) 0.0631(4) 0.6186(3) 0.0592(11) Uani 1 1 d . . .
O11 O 1.0927(9) 0.3604(5) 1.0848(5) 0.113(3) Uani 1 1 d . U .
O8C O 0.8079(6) 0.3562(5) 0.8239(5) 0.085(2) Uani 1 1 d . U .
O6B O 1.4590(5) 0.1623(6) 0.8331(5) 0.088(2) Uani 1 1 d . . .
O5 O 1.0753(9) 0.1724(6) 1.0285(6) 0.126(4) Uani 1 1 d . . .
O5B O 1.2676(10) 0.3154(5) 1.1205(4) 0.115(3) Uani 1 1 d . . .
O6 O 1.2869(5) 0.0601(5) 0.8659(4) 0.0747(15) Uani 1 1 d . . .
O6C O 1.4767(6) 0.1969(6) 0.9786(5) 0.100(3) Uani 1 1 d . U .
O7C O 0.9926(4) 0.2022(4) 0.5360(3) 0.0531(10) Uani 1 1 d . . .
P5 P 1.1324(4) 0.2654(2) 1.09758(19) 0.1276(17) Uani 1 1 d . U .
P6 P 1.4169(2) 0.1099(2) 0.8960(2) 0.0910(9) Uani 1 1 d . U .
P7 P 1.03819(14) 0.11011(14) 0.55585(11) 0.0557(4) Uani 1 1 d . . .
P8 P 0.75701(17) 0.25942(14) 0.74651(16) 0.0739(7) Uani 1 1 d . . .
O1WA O 0.9034(7) 0.7283(7) 0.3822(6) 0.099(2) Uani 1 1 d . . .
O1WB O 1.1140(5) 0.1360(7) 0.7926(4) 0.0871(19) Uani 1 1 d . . .
F1X F 0.4154(14) -0.3415(13) 0.7822(6) 0.152(5) Uani 0.8 1 d . . P
F2X F 0.3460(5) -0.2452(5) 0.8386(4) 0.0745(15) Uani 0.8 1 d . . P
F3X F 0.3895(9) -0.3719(6) 0.8868(7) 0.115(3) Uani 0.8 1 d . . P
O1X O 0.6309(11) -0.2691(13) 0.9227(10) 0.132(5) Uani 0.8 1 d . . P
H1X H 0.633 -0.2919 0.8781 0.198 Uiso 0.8 1 calc R U P
C1X C 0.4212(10) -0.2884(9) 0.8563(8) 0.080(3) Uani 0.8 1 d . . P
C2X C 0.5499(13) -0.2127(11) 0.9077(10) 0.089(4) Uani 0.8 1 d . . P
H2X1 H 0.5731 -0.1576 0.8785 0.107 Uiso 0.8 1 calc R U P
H2X2 H 0.5567 -0.177 0.9609 0.107 Uiso 0.8 1 calc R U P
C1S C 1.268(2) 0.8169(12) 0.0229(9) 0.104(6) Uani 0.7 1 d . . P
C2S C 1.2283(14) 0.8595(9) 0.0805(7) 0.076(3) Uani 0.7 1 d . . P
H2S1 H 1.29 0.9261 0.1193 0.091 Uiso 0.7 1 calc R U P
H2S2 H 1.1564 0.8721 0.0515 0.091 Uiso 0.7 1 calc R U P
F1S F 1.1698(13) 0.7413(6) -0.0422(5) 0.133(5) Uani 0.7 1 d . . P
F2S F 1.3405(16) 0.7840(17) 0.0269(9) 0.158(6) Uani 0.7 1 d . . P
F3S F 1.2921(17) 0.8919(8) -0.0187(9) 0.150(6) Uani 0.7 1 d . . P
O1S O 1.2065(16) 0.7787(11) 0.1197(9) 0.128(5) Uani 0.7 1 d . . P
H1S H 1.189 0.7973 0.158 0.192 Uiso 0.7 1 calc R U P
F1J F 1.3645(12) 1.3226(15) 0.5368(11) 0.224(11) Uani 0.75 1 d . . P
F2J F 1.5054(6) 1.3521(7) 0.5061(7) 0.108(3) Uani 0.75 1 d D . P
F3J F 1.4145(14) 1.1860(10) 0.4952(12) 0.222(12) Uani 0.75 1 d . . P
C1J C 1.324(3) 1.268(2) 0.4086(17) 0.163(13) Uani 0.75 1 d D . P
H1J1 H 1.3562 1.2475 0.3702 0.195 Uiso 0.75 1 calc R U P
H1J2 H 1.3119 1.3335 0.399 0.195 Uiso 0.75 1 calc R U P
C2J C 1.4006(11) 1.2868(11) 0.4844(12) 0.105(6) Uani 0.75 1 d . . P
O1J O 1.2067(7) 1.1816(7) 0.3895(7) 0.091(3) Uani 0.75 1 d . . P
H1J H 1.2132 1.1228 0.3867 0.136 Uiso 0.75 1 calc R U P

loop_
_atom_site_aniso_label
_atom_site_aniso_U_11
_atom_site_aniso_U_22
_atom_site_aniso_U_33
_atom_site_aniso_U_23
_atom_site_aniso_U_13
_atom_site_aniso_U_12
C2AA 0.079(5) 0.090(6) 0.066(4) -0.006(4) 0.039(4) 0.021(4)
C2AB 0.067(5) 0.071(5) 0.173(12) -0.034(7) 0.048(6) 0.017(4)
C1AB 0.064(4) 0.074(5) 0.102(6) -0.032(5) 0.029(4) 0.022(4)
C3AB 0.071(5) 0.045(4) 0.159(10) -0.027(5) 0.061(6) 0.002(4)
N1AB 0.089(5) 0.073(4) 0.091(5) -0.020(4) 0.060(4) 0.003(4)
O2AB 0.077(4) 0.072(4) 0.150(6) 0.023(4) 0.079(4) 0.028(3)
O1AB 0.151(9) 0.051(4) 0.51(3) 0.013(8) 0.229(16) 0.014(5)
C1AA 0.064(4) 0.057(4) 0.079(4) -0.011(3) 0.053(4) -0.004(3)
C3AA 0.076(5) 0.086(6) 0.079(5) -0.008(4) 0.056(5) -0.002(4)
N1AA 0.047(3) 0.055(3) 0.073(4) 0.002(3) 0.034(3) 0.011(2)
O1AA 0.102(5) 0.076(4) 0.088(4) 0.005(3) 0.060(4) 0.020(4)
O2AA 0.079(4) 0.129(6) 0.093(4) 0.019(4) 0.064(4) 0.024(4)
C1A 0.057(3) 0.076(4) 0.138(5) 0.012(4) 0.070(4) 0.037(3)
C1B 0.057(4) 0.068(5) 0.114(7) 0.019(5) 0.056(4) 0.019(3)
C1C 0.043(3) 0.055(3) 0.124(6) 0.026(4) 0.059(4) 0.022(3)
C1D 0.041(3) 0.050(3) 0.133(7) 0.014(4) 0.057(4) 0.016(3)
C1E 0.048(4) 0.051(4) 0.195(12) 0.030(5) 0.067(6) 0.020(3)
C1F 0.055(4) 0.074(5) 0.175(9) 0.055(6) 0.079(5) 0.035(4)
C1G 0.098(9) 0.106(10) 0.35(3) 0.117(16) 0.064(14) 0.060(8)
C1H 0.089(6) 0.082(6) 0.200(13) 0.016(7) 0.114(8) 0.029(5)
C1Z 0.032(3) 0.076(5) 0.153(9) 0.046(6) 0.030(4) 0.013(3)
C2A 0.054(5) 0.095(8) 0.105(8) 0.032(7) -0.009(5) -0.015(5)
C2B 0.041(4) 0.088(7) 0.157(12) 0.040(8) -0.003(5) -0.004(4)
C2C 0.038(3) 0.067(5) 0.138(9) 0.042(6) -0.001(4) 0.000(3)
C2D 0.052(4) 0.067(5) 0.086(6) 0.012(5) -0.022(4) -0.019(4)
C2E 0.078(6) 0.054(5) 0.083(6) -0.007(4) -0.001(5) -0.036(4)
C2F 0.084(7) 0.085(7) 0.101(8) 0.019(7) -0.004(6) -0.036(6)
C2G 0.118(11) 0.098(9) 0.159(14) 0.059(10) -0.018(10) 0.032(8)
C2H 0.20(2) 0.125(13) 0.098(9) 0.012(9) 0.073(11) -0.012(13)
C2Z 0.093(7) 0.068(6) 0.078(6) 0.003(5) 0.009(5) -0.035(5)
C3A 0.120(8) 0.055(4) 0.083(5) -0.019(4) 0.073(6) 0.006(4)
C3B 0.077(4) 0.042(3) 0.083(5) -0.011(3) 0.054(4) 0.013(3)
C3C 0.070(4) 0.045(3) 0.081(4) -0.012(3) 0.053(4) 0.012(3)
C3D 0.068(4) 0.036(3) 0.068(4) -0.004(3) 0.032(3) 0.007(3)
C3E 0.129(9) 0.052(4) 0.062(4) -0.017(4) 0.046(5) -0.026(5)
C3F 0.106(7) 0.050(4) 0.068(5) -0.017(3) 0.041(5) 0.008(4)
C3G 0.050(4) 0.098(7) 0.153(10) 0.006(6) 0.065(5) 0.022(4)
C3H 0.123(8) 0.064(5) 0.081(5) -0.021(4) 0.066(6) -0.024(5)
C3Z 0.054(3) 0.049(3) 0.074(4) 0.002(3) 0.037(3) 0.018(3)
C4A 0.039(3) 0.065(4) 0.077(4) 0.009(3) 0.038(3) 0.021(3)
C4B 0.038(3) 0.073(4) 0.065(4) 0.002(3) 0.033(3) 0.012(3)
C4C 0.039(2) 0.047(3) 0.066(3) -0.005(3) 0.037(3) 0.003(2)
C4D 0.033(2) 0.051(3) 0.076(4) 0.009(3) 0.032(3) 0.015(2)
C4E 0.043(3) 0.058(3) 0.071(4) 0.023(3) 0.031(3) 0.022(3)
C4F 0.033(2) 0.050(3) 0.087(5) 0.015(3) 0.030(3) 0.011(2)
C4G 0.055(4) 0.079(5) 0.072(5) 0.013(4) 0.028(4) 0.008(4)
C4H 0.125(8) 0.057(4) 0.132(9) -0.031(5) 0.094(8) 0.006(5)
C4Z 0.062(4) 0.051(3) 0.103(6) 0.013(4) 0.058(4) 0.021(3)
O4 0.052(2) 0.055(3) 0.104(4) -0.003(3) 0.052(3) 0.010(2)
O3 0.053(2) 0.058(3) 0.074(3) -0.005(2) 0.037(2) 0.013(2)
O4B 0.066(3) 0.079(4) 0.066(3) -0.011(3) 0.043(3) 0.004(3)
O4C 0.101(4) 0.062(3) 0.124(5) 0.006(3) 0.097(4) 0.019(3)
O3C 0.035(2) 0.070(3) 0.091(4) 0.010(3) 0.037(2) 0.018(2)
O1 0.055(3) 0.089(5) 0.216(10) 0.042(6) 0.072(5) 0.028(3)
O3B 0.073(3) 0.068(3) 0.128(5) 0.004(3) 0.078(4) 0.025(3)
O1B 0.052(4) 0.115(6) 0.268(12) 0.109(7) 0.033(6) 0.026(4)
O2C 0.163(8) 0.059(4) 0.068(4) -0.012(3) 0.055(4) -0.011(4)
O2 0.097(5) 0.050(3) 0.075(4) 0.002(3) 0.003(3) -0.008(3)
O2B 0.125(7) 0.099(6) 0.069(4) 0.015(4) -0.004(4) -0.037(5)
O1C 0.055(3) 0.080(4) 0.267(12) 0.087(6) 0.085(5) 0.044(3)
P1 0.0557(12) 0.098(2) 0.251(5) 0.089(3) 0.073(2) 0.0399(14)
P2 0.141(3) 0.0703(16) 0.0601(12) -0.0005(12) 0.0233(15) -0.0252(17)
P3 0.0399(7) 0.0765(12) 0.0872(12) 0.0101(10) 0.0423(8) 0.0200(8)
P4 0.0922(15) 0.0533(10) 0.1058(16) -0.0064(10) 0.0789(14) 0.0119(10)
C5A 0.116(7) 0.048(4) 0.102(6) -0.021(4) 0.086(6) -0.016(4)
C5B 0.164(11) 0.049(4) 0.095(6) -0.014(4) 0.098(8) -0.020(5)
C5C 0.120(7) 0.038(3) 0.104(6) -0.030(4) 0.082(6) -0.016(4)
C5D 0.129(8) 0.042(3) 0.122(7) -0.020(4) 0.102(7) -0.018(4)
C5E 0.102(6) 0.038(3) 0.097(6) -0.015(3) 0.070(5) -0.009(3)
C5F 0.115(7) 0.052(4) 0.135(7) -0.021(4) 0.107(6) -0.017(4)
C5G 0.168(11) 0.064(5) 0.135(8) -0.025(5) 0.136(9) -0.008(6)
C5H 0.33(3) 0.068(6) 0.100(8) -0.012(6) 0.136(14) -0.027(11)
C5Z 0.156(10) 0.038(3) 0.063(4) -0.022(3) 0.046(6) -0.013(5)
C6A 0.095(7) 0.047(4) 0.082(6) 0.012(4) -0.002(5) -0.023(4)
C6B 0.096(7) 0.062(5) 0.075(5) 0.015(5) -0.005(5) -0.035(5)
C6C 0.064(5) 0.060(5) 0.084(6) 0.012(4) -0.002(4) -0.025(4)
C6D 0.086(6) 0.046(4) 0.086(6) -0.010(4) 0.027(5) -0.024(4)
C6E 0.122(8) 0.053(4) 0.062(5) -0.013(4) 0.023(5) -0.016(5)
C6F 0.134(9) 0.048(4) 0.052(4) -0.011(3) 0.016(5) -0.021(5)
C6G 0.118(9) 0.064(5) 0.086(6) 0.023(5) 0.009(6) -0.024(6)
C6H 0.119(12) 0.22(2) 0.36(3) 0.21(2) 0.155(18) 0.110(14)
C6Z 0.036(3) 0.075(5) 0.135(9) 0.032(6) 0.014(4) -0.009(3)
C7A 0.049(3) 0.064(4) 0.094(5) 0.034(4) 0.048(3) 0.026(3)
C7B 0.047(3) 0.065(4) 0.079(4) 0.014(3) 0.052(3) 0.023(3)
C7C 0.054(3) 0.064(4) 0.089(5) 0.017(4) 0.058(4) 0.021(3)
C7D 0.035(3) 0.075(4) 0.080(5) 0.024(4) 0.032(3) 0.010(3)
C7E 0.030(2) 0.079(5) 0.092(5) 0.038(4) 0.029(3) 0.008(3)
C7F 0.035(3) 0.073(5) 0.090(5) 0.027(4) 0.022(3) 0.019(3)
C7G 0.065(4) 0.075(5) 0.135(8) 0.041(5) 0.063(5) 0.043(4)
C7H 0.088(6) 0.107(7) 0.078(5) 0.025(5) 0.058(5) 0.042(5)
C7Z 0.039(3) 0.068(4) 0.075(4) 0.023(3) 0.044(3) 0.013(3)
C8A 0.038(3) 0.060(4) 0.076(4) 0.018(3) 0.033(3) 0.013(3)
C8B 0.049(3) 0.069(4) 0.077(4) 0.016(3) 0.052(3) 0.028(3)
C8C 0.051(3) 0.046(3) 0.095(5) 0.002(3) 0.055(3) 0.015(2)
C8D 0.048(3) 0.049(3) 0.072(4) 0.014(3) 0.042(3) 0.014(2)
C8E 0.061(4) 0.062(4) 0.098(5) 0.029(4) 0.062(4) 0.033(3)
C8F 0.050(3) 0.049(3) 0.068(4) 0.016(3) 0.040(3) 0.021(3)
C8G 0.036(3) 0.088(5) 0.069(4) -0.008(4) 0.025(3) 0.012(3)
C8H 0.065(5) 0.075(5) 0.183(11) 0.012(6) 0.089(7) 0.016(4)
C8Z 0.081(5) 0.052(4) 0.137(8) 0.009(4) 0.086(6) 0.017(4)
O8B 0.049(2) 0.064(3) 0.111(4) 0.016(3) 0.057(3) 0.020(2)
O7B 0.053(2) 0.070(3) 0.082(3) 0.003(3) 0.045(2) 0.028(2)
O8 0.061(3) 0.045(2) 0.087(3) -0.008(2) 0.053(3) 0.0078(19)
O7 0.062(3) 0.056(3) 0.079(3) 0.015(2) 0.050(2) 0.024(2)
O11 0.183(8) 0.050(3) 0.085(4) -0.015(3) 0.092(5) -0.012(4)
O8C 0.087(4) 0.058(3) 0.126(5) 0.000(3) 0.089(4) 0.006(3)
O6B 0.050(3) 0.099(5) 0.128(6) 0.048(4) 0.045(3) 0.030(3)
O5 0.150(7) 0.068(4) 0.117(6) -0.045(4) 0.097(6) -0.037(4)
O5B 0.170(8) 0.050(3) 0.060(3) -0.013(3) 0.044(4) -0.026(4)
O6 0.051(3) 0.060(3) 0.092(4) 0.018(3) 0.026(3) -0.002(2)
O6C 0.062(3) 0.065(4) 0.101(5) 0.030(4) -0.015(3) -0.013(3)
O7C 0.050(2) 0.061(3) 0.065(3) 0.017(2) 0.040(2) 0.024(2)
P5 0.202(4) 0.0533(12) 0.0835(16) -0.0215(11) 0.091(2) -0.0286(17)
P6 0.0488(10) 0.0806(15) 0.122(2) 0.0491(16) 0.0162(11) 0.0115(10)
P7 0.0448(7) 0.0646(10) 0.0666(10) 0.0048(8) 0.0372(7) 0.0193(7)
P8 0.0635(10) 0.0496(8) 0.1266(17) -0.0022(9) 0.0778(12) 0.0079(7)
O1WA 0.079(4) 0.114(6) 0.144(7) 0.039(5) 0.072(5) 0.055(4)
O1WB 0.059(3) 0.110(5) 0.092(4) 0.007(4) 0.051(3) 0.014(3)
F1X 0.200(13) 0.186(12) 0.072(5) -0.002(6) 0.029(6) 0.114(11)
F2X 0.055(3) 0.083(4) 0.079(4) 0.018(3) 0.027(3) 0.018(3)
F3X 0.124(6) 0.059(4) 0.177(9) 0.038(5) 0.102(6) 0.008(4)
O1X 0.113(8) 0.199(13) 0.183(11) 0.112(11) 0.113(9) 0.104(9)
C1X 0.069(6) 0.067(6) 0.086(7) 0.035(6) 0.019(5) 0.013(5)
C2X 0.104(8) 0.086(7) 0.123(10) 0.059(8) 0.079(8) 0.047(7)
C1S 0.175(18) 0.064(7) 0.062(7) -0.008(6) 0.040(9) 0.045(9)
C2S 0.122(10) 0.058(5) 0.060(5) 0.009(5) 0.054(6) 0.035(6)
F1S 0.246(13) 0.044(3) 0.077(4) -0.016(3) 0.101(7) -0.013(5)
F2S 0.186(14) 0.224(17) 0.135(10) 0.066(11) 0.119(11) 0.101(14)
F3S 0.241(16) 0.057(4) 0.150(10) 0.011(5) 0.127(11) 0.009(7)
O1S 0.184(14) 0.102(8) 0.135(10) 0.050(8) 0.123(11) 0.030(9)
F1J 0.121(8) 0.259(18) 0.212(14) -0.101(13) 0.141(10) -0.060(10)
F2J 0.068(4) 0.084(5) 0.164(8) 0.008(5) 0.082(5) -0.013(3)
F3J 0.164(12) 0.088(7) 0.220(16) 0.066(9) -0.069(12) -0.040(8)
C1J 0.30(4) 0.150(19) 0.20(3) 0.11(2) 0.19(3) 0.16(3)
C2J 0.063(6) 0.088(8) 0.152(13) -0.034(9) 0.082(8) -0.008(6)
O1J 0.068(4) 0.084(5) 0.125(7) -0.019(5) 0.066(5) 0.018(4)

loop_
_atom_type_symbol
_atom_type_description
_atom_type_scat_dispersion_real
_atom_type_scat_dispersion_imag
_atom_type_scat_source
C C 0.003 0.0016 'International Tables Vol C Tables 4.2.6.8 and 6.1.1.4'
N N 0.0059 0.0032 'International Tables Vol C Tables 4.2.6.8 and 6.1.1.4'
O O 0.0105 0.0059 'International Tables Vol C Tables 4.2.6.8 and 6.1.1.4'
P P 0.1001 0.0923 'International Tables Vol C Tables 4.2.6.8 and 6.1.1.4'
F F 0.017 0.01 'International Tables Vol C Tables 4.2.6.8 and 6.1.1.4'
H H 0 0 'International Tables Vol C Tables 4.2.6.8 and 6.1.1.4'

loop_
_geom_angle_atom_site_label_1
_geom_angle_atom_site_label_2
_geom_angle_atom_site_label_3
_geom_angle
C1AA C2AA H2A1 109.5
C1AA C2AA H2A2 109.5
H2A1 C2AA H2A2 109.5
C1AA C2AA H2A3 109.5
H2A1 C2AA H2A3 109.5
H2A2 C2AA H2A3 109.5
C1AB C2AB H2AA 109.5
C1AB C2AB H2AB 109.5
H2AA C2AB H2AB 109.5
C1AB C2AB H2AC 109.5
H2AA C2AB H2AC 109.5
H2AB C2AB H2AC 109.5
C2AB C1AB N1AB 110.7(9)
C2AB C1AB C3AB 111.3(12)
N1AB C1AB C3AB 106.9(6)
C2AB C1AB H1AA 109.3
N1AB C1AB H1AA 109.3
C3AB C1AB H1AA 109.3
O2AB C3AB O1AB 130.3(10)
O2AB C3AB C1AB 116.5(9)
O1AB C3AB C1AB 112.8(8)
C1AB N1AB H1A1 109.5
C1AB N1AB H1A2 109.5
H1A1 N1AB H1A2 109.5
C1AB N1AB H1A3 109.5
H1A1 N1AB H1A3 109.5
H1A2 N1AB H1A3 109.5
N1AA C1AA C3AA 111.9(6)
N1AA C1AA C2AA 107.1(8)
C3AA C1AA C2AA 112.1(7)
N1AA C1AA H1AB 108.6
C3AA C1AA H1AB 108.6
C2AA C1AA H1AB 108.6
O1AA C3AA O2AA 126.4(8)
O1AA C3AA C1AA 116.3(8)
O2AA C3AA C1AA 117.4(9)
C1AA N1AA H1A4 109.5
C1AA N1AA H1A5 109.5
H1A4 N1AA H1A5 109.5
C1AA N1AA H1A6 109.5
H1A4 N1AA H1A6 109.5
H1A5 N1AA H1A6 109.5
C1F C1A C1B 118.9(9)
C1F C1A C1H 126.5(11)
C1B C1A C1H 114.6(11)
C1C C1B C1A 122.3(10)
C1C C1B O4C 118.4(9)
C1A C1B O4C 119.2(8)
C1B C1C C1D 115.0(8)
C1B C1C C4Z 122.6(9)
C1D C1C C4Z 122.4(7)
C1E C1D C1C 123.2(8)
C1E C1D H1D 118.4
C1C C1D H1D 118.4
C1D C1E C1F 114.7(11)
C1D C1E C1Z 121.2(8)
C1F C1E C1Z 123.9(10)
C1A C1F C1E 126.0(10)
C1A C1F O1C 121.7(10)
C1E C1F O1C 112.4(12)
C1A C1H H1H1 109.5
C1A C1H H1H2 109.5
H1H1 C1H H1H2 109.5
C1A C1H H1H3 109.5
H1H1 C1H H1H3 109.5
H1H2 C1H H1H3 109.5
C2C C1Z C1E 111.5(7)
C2C C1Z H1Z1 109.3
C1E C1Z H1Z1 109.3
C2C C1Z H1Z2 109.3
C1E C1Z H1Z2 109.3
H1Z1 C1Z H1Z2 108
C2B C2A C2F 108.3(12)
C2B C2A C2G 120.9(18)
C2F C2A C2G 130.7(17)
C2C C2B C2A 133.8(15)
C2C C2B O1B 112.5(14)
C2A C2B O1B 113.7(12)
C2B C2C C2D 113.3(14)
C2B C2C C1Z 127.7(13)
C2D C2C C1Z 119.0(9)
C2C C2D C2E 121.0(11)
C2C C2D H2D 119.5
C2E C2D H2D 119.5
C2F C2E C2D 120.5(16)
C2F C2E C2Z 119.5(15)
C2D C2E C2Z 120.0(11)
C2E C2F O2B 126.5(19)
C2E C2F C2A 122.9(16)
O2B C2F C2A 110.4(13)
C2A C2G H2G1 109.5
C2A C2G H2G2 109.5
H2G1 C2G H2G2 109.5
C2A C2G H2G3 109.5
H2G1 C2G H2G3 109.5
H2G2 C2G H2G3 109.5
P2 C2H H2H1 109.5
P2 C2H H2H2 109.5
H2H1 C2H H2H2 109.5
P2 C2H H2H3 109.5
H2H1 C2H H2H3 109.5
H2H2 C2H H2H3 109.5
C2E C2Z C3E 110.1(9)
C2E C2Z H2Z1 109.6
C3E C2Z H2Z1 109.6
C2E C2Z H2Z2 109.6
C3E C2Z H2Z2 109.6
H2Z1 C2Z H2Z2 108.2
C3F C3A C3B 114.4(8)
C3F C3A C3H 120.8(11)
C3B C3A C3H 124.7(11)
C3C C3B O3B 120.5(9)
C3C C3B C3A 125.8(9)
O3B C3B C3A 113.8(7)
C3D C3C C3B 119.3(9)
C3D C3C C3Z 119.9(7)
C3B C3C C3Z 120.9(8)
C3C C3D C3E 123.7(8)
C3C C3D H3D 118.2
C3E C3D H3D 118.2
C3F C3E C2Z 130.5(10)
C3F C3E C3D 110.0(11)
C2Z C3E C3D 119.2(8)
O2C C3F C3A 121.3(10)
O2C C3F C3E 112.6(11)
C3A C3F C3E 126.0(10)
P3 C3G H3G1 109.5
P3 C3G H3G2 109.5
H3G1 C3G H3G2 109.5
P3 C3G H3G3 109.5
H3G1 C3G H3G3 109.5
H3G2 C3G H3G3 109.5
C3A C3H H3H1 109.5
C3A C3H H3H2 109.5
H3H1 C3H H3H2 109.5
C3A C3H H3H3 109.5
H3H1 C3H H3H3 109.5
H3H2 C3H H3H3 109.5
C3C C3Z C4E 113.4(6)
C3C C3Z H3Z1 108.9
C4E C3Z H3Z1 108.9
C3C C3Z H3Z2 108.9
C4E C3Z H3Z2 108.9
H3Z1 C3Z H3Z2 107.7
C4F C4A C4B 115.5(6)
C4F C4A C4G 122.6(6)
C4B C4A C4G 121.7(7)
C4C C4B O4B 119.0(5)
C4C C4B C4A 123.6(6)
O4B C4B C4A 116.9(6)
C4B C4C C4D 117.6(5)
C4B C4C C4Z 121.1(6)
C4D C4C C4Z 121.2(6)
C4E C4D C4C 121.2(6)
C4E C4D H4D 119.4
C4C C4D H4D 119.4
C4D C4E C4F 116.9(7)
C4D C4E C3Z 120.7(7)
C4F C4E C3Z 122.0(6)
C4A C4F C4E 125.0(6)
C4A C4F O3C 118.1(6)
C4E C4F O3C 116.4(6)
C4A C4G H4G1 109.5
C4A C4G H4G2 109.5
H4G1 C4G H4G2 109.5
C4A C4G H4G3 109.5
H4G1 C4G H4G3 109.5
H4G2 C4G H4G3 109.5
P4 C4H H4H1 109.5
P4 C4H H4H2 109.5
H4H1 C4H H4H2 109.5
P4 C4H H4H3 109.5
H4H1 C4H H4H3 109.5
H4H2 C4H H4H3 109.5
C4C C4Z C1C 112.0(6)
C4C C4Z H4Z1 109.2
C1C C4Z H4Z1 109.2
C4C C4Z H4Z2 109.2
C1C C4Z H4Z2 109.2
H4Z1 C4Z H4Z2 107.9
C4B O4B P4 121.3(5)
C1B O4C P4 118.3(4)
C4F O3C P3 121.9(5)
C3B O3B P3 121.7(4)
C2B O1B P1 123.3(7)
C3F O2C P2 125.9(7)
C2F O2B P2 120.4(7)
C1F O1C P1 121.7(5)
O1 P1 O1B 115.3(6)
O1 P1 O1C 111.9(6)
O1B P1 O1C 106.5(6)
O1 P1 C1G 115.6(7)
O1B P1 C1G 109.9(10)
O1C P1 C1G 95.6(9)
O2 P2 O2C 112.0(5)
O2 P2 O2B 113.4(7)
O2C P2 O2B 109.1(6)
O2 P2 C2H 116.0(7)
O2C P2 C2H 100.9(10)
O2B P2 C2H 104.4(9)
O3 P3 O3B 112.7(4)
O3 P3 O3C 113.6(3)
O3B P3 O3C 106.0(3)
O3 P3 C3G 116.9(5)
O3B P3 C3G 100.5(5)
O3C P3 C3G 105.9(5)
O4 P4 O4C 113.9(4)
O4 P4 O4B 114.1(3)
O4C P4 O4B 105.6(4)
O4 P4 C4H 118.1(5)
O4C P4 C4H 102.0(4)
O4B P4 C4H 101.5(6)
C5B C5A C5F 119.9(8)
C5B C5A C5G 124.4(12)
C5F C5A C5G 115.7(12)
C5A C5B C5C 123.5(12)
C5A C5B O11 118.5(8)
C5C C5B O11 117.9(13)
C5D C5C C5Z 123.0(9)
C5D C5C C5B 116.9(12)
C5Z C5C C5B 119.8(12)
C5C C5D C5E 124.3(8)
C5C C5D H5D 117.9
C5E C5D H5D 117.9
C5F C5E C5D 113.0(11)
C5F C5E C8Z 124.1(11)
C5D C5E C8Z 122.5(7)
C5A C5F C5E 121.9(12)
C5A C5F O8C 122.6(7)
C5E C5F O8C 114.8(12)
C5A C5G H5G1 109.5
C5A C5G H5G2 109.5
H5G1 C5G H5G2 109.5
C5A C5G H5G3 109.5
H5G1 C5G H5G3 109.5
H5G2 C5G H5G3 109.5
P5 C5H H5H1 109.5
P5 C5H H5H2 109.5
H5H1 C5H H5H2 109.5
P5 C5H H5H3 109.5
H5H1 C5H H5H3 109.5
H5H2 C5H H5H3 109.5
C5C C5Z C6E 110.9(7)
C5C C5Z H5Z1 109.4
C6E C5Z H5Z1 109.4
C5C C5Z H5Z2 109.4
C6E C5Z H5Z2 109.4
H5Z1 C5Z H5Z2 108
C6B C6A C6F 122.0(11)
C6B C6A C6G 123.3(15)
C6F C6A C6G 114.6(13)
C6A C6B O6C 119.9(11)
C6A C6B C6C 117.3(16)
O6C C6B C6C 122.3(13)
C6D C6C C6B 120.4(13)
C6D C6C C6Z 120.1(10)
C6B C6C C6Z 119.4(13)
C6C C6D C6E 122.9(11)
C6C C6D H6D 118.5
C6E C6D H6D 118.5
C6F C6E C6D 114.5(13)
C6F C6E C5Z 123.0(12)
C6D C6E C5Z 122.4(11)
C6E C6F C6A 122.8(12)
C6E C6F O5B 112.8(12)
C6A C6F O5B 124.4(10)
C6A C6G H6G1 109.5
C6A C6G H6G2 109.5
H6G1 C6G H6G2 109.5
C6A C6G H6G3 109.5
H6G1 C6G H6G3 109.5
H6G2 C6G H6G3 109.5
P6 C6H H6H1 109.5
P6 C6H H6H2 109.5
H6H1 C6H H6H2 109.5
P6 C6H H6H3 109.5
H6H1 C6H H6H3 109.5
H6H2 C6H H6H3 109.5
C7E C6Z C6C 111.4(6)
C7E C6Z H6Z1 109.4
C6C C6Z H6Z1 109.4
C7E C6Z H6Z2 109.4
C6C C6Z H6Z2 109.4
H6Z1 C6Z H6Z2 108
C7B C7A C7F 115.5(7)
C7B C7A C7G 123.7(8)
C7F C7A C7G 120.7(7)
O7B C7B C7A 115.8(7)
O7B C7B C7C 119.3(7)
C7A C7B C7C 124.8(8)
C7D C7C C7B 116.8(8)
C7D C7C C7Z 119.6(7)
C7B C7C C7Z 123.5(8)
C7C C7D C7E 122.8(9)
C7C C7D H7D 118.6
C7E C7D H7D 118.6
C7F C7E C7D 117.5(8)
C7F C7E C6Z 123.0(8)
C7D C7E C6Z 119.5(9)
C7E C7F O6B 120.5(8)
C7E C7F C7A 122.5(7)
O6B C7F C7A 117.1(8)
C7A C7G H7G1 109.5
C7A C7G H7G2 109.5
H7G1 C7G H7G2 109.5
C7A C7G H7G3 109.5
H7G1 C7G H7G3 109.5
H7G2 C7G H7G3 109.5
P7 C7H H7H1 109.5
P7 C7H H7H2 109.5
H7H1 C7H H7H2 109.5
P7 C7H H7H3 109.5
H7H1 C7H H7H3 109.5
H7H2 C7H H7H3 109.5
C7C C7Z C8E 110.6(5)
C7C C7Z H7Z1 109.5
C8E C7Z H7Z1 109.5
C7C C7Z H7Z2 109.5
C8E C7Z H7Z2 109.5
H7Z1 C7Z H7Z2 108.1
C8F C8A C8B 116.5(6)
C8F C8A C8G 120.2(6)
C8B C8A C8G 123.3(5)
C8A C8B C8C 123.2(5)
C8A C8B O8B 117.1(6)
C8C C8B O8B 119.6(5)
C8B C8C C8D 117.8(6)
C8B C8C C8Z 120.8(5)
C8D C8C C8Z 121.3(7)
C8E C8D C8C 121.0(6)
C8E C8D H8D 119.5
C8C C8D H8D 119.5
C8D C8E C8F 119.8(5)
C8D C8E C7Z 119.7(7)
C8F C8E C7Z 120.5(6)
C8A C8F C8E 121.7(6)
C8A C8F O7C 118.4(6)
C8E C8F O7C 119.8(5)
C8A C8G H8G1 109.5
C8A C8G H8G2 109.5
H8G1 C8G H8G2 109.5
C8A C8G H8G3 109.5
H8G1 C8G H8G3 109.5
H8G2 C8G H8G3 109.5
P8 C8H H8H1 109.5
P8 C8H H8H2 109.5
H8H1 C8H H8H2 109.5
P8 C8H H8H3 109.5
H8H1 C8H H8H3 109.5
H8H2 C8H H8H3 109.5
C5E C8Z C8C 109.4(7)
C5E C8Z H8Z1 109.8
C8C C8Z H8Z1 109.8
C5E C8Z H8Z2 109.8
C8C C8Z H8Z2 109.8
H8Z1 C8Z H8Z2 108.2
C8B O8B P8 121.3(5)
C7B O7B P7 123.1(4)
C5B O11 P5 120.0(7)
C5F O8C P8 115.8(5)
C7F O6B P6 119.7(5)
C6F O5B P5 126.9(7)
C6B O6C P6 120.0(6)
C8F O7C P7 120.5(4)
O5 P5 O5B 110.6(5)
O5 P5 O11 117.2(7)
O5B P5 O11 103.9(5)
O5 P5 C5H 116.6(6)
O5B P5 C5H 100.9(10)
O11 P5 C5H 105.7(9)
O6 P6 O6B 113.3(4)
O6 P6 O6C 113.4(5)
O6B P6 O6C 107.0(5)
O6 P6 C6H 120.8(8)
O6B P6 C6H 101.2(7)
O6C P6 C6H 99.3(12)
O7 P7 O7C 112.9(3)
O7 P7 O7B 113.4(3)
O7C P7 O7B 105.6(3)
O7 P7 C7H 117.1(4)
O7C P7 C7H 103.8(4)
O7B P7 C7H 102.8(4)
O8 P8 O8B 113.3(3)
O8 P8 O8C 116.7(4)
O8B P8 O8C 104.9(3)
O8 P8 C8H 118.7(4)
O8B P8 C8H 99.1(5)
O8C P8 C8H 101.8(5)
C2X O1X H1X 109.5
F2X C1X F3X 112.7(11)
F2X C1X F1X 108.4(10)
F3X C1X F1X 98.2(12)
F2X C1X C2X 115.9(10)
F3X C1X C2X 112.1(10)
F1X C1X C2X 107.8(12)
O1X C2X C1X 112.1(12)
O1X C2X H2X1 109.2
C1X C2X H2X1 109.2
O1X C2X H2X2 109.2
C1X C2X H2X2 109.2
H2X1 C2X H2X2 107.9
F2S C1S F3S 101(2)
F2S C1S F1S 102.0(14)
F3S C1S F1S 97.4(12)
F2S C1S C2S 136.6(17)
F3S C1S C2S 105.4(12)
F1S C1S C2S 108(2)
O1S C2S C1S 101.1(11)
O1S C2S H2S1 111.5
C1S C2S H2S1 111.5
O1S C2S H2S2 111.5
C1S C2S H2S2 111.5
H2S1 C2S H2S2 109.4
C2S O1S H1S 109.5
C2J C1J O1J 113.8(15)
C2J C1J H1J1 108.8
O1J C1J H1J1 108.8
C2J C1J H1J2 108.8
O1J C1J H1J2 108.8
H1J1 C1J H1J2 107.7
F2J C2J F1J 104.7(11)
F2J C2J C1J 119.7(19)
F1J C2J C1J 110.4(17)
F2J C2J F3J 103.2(14)
F1J C2J F3J 112(2)
C1J C2J F3J 106.5(13)
C1J O1J H1J 109.5

loop_
_geom_bond_atom_site_label_1
_geom_bond_atom_site_label_2
_geom_bond_distance
C2AA C1AA 1.523(13)
C2AA H2A1 0.98
C2AA H2A2 0.98
C2AA H2A3 0.98
C2AB C1AB 1.432(17)
C2AB H2AA 0.98
C2AB H2AB 0.98
C2AB H2AC 0.98
C1AB N1AB 1.481(14)
C1AB C3AB 1.620(15)
C1AB H1AA 1
C3AB O2AB 1.180(11)
C3AB O1AB 1.254(14)
N1AB H1A1 0.91
N1AB H1A2 0.91
N1AB H1A3 0.91
C1AA N1AA 1.476(10)
C1AA C3AA 1.501(10)
C1AA H1AB 1
C3AA O1AA 1.285(13)
C3AA O2AA 1.293(13)
N1AA H1A4 0.91
N1AA H1A5 0.91
N1AA H1A6 0.91
C1A C1F 1.195(16)
C1A C1B 1.432(14)
C1A C1H 1.559(15)
C1B C1C 1.383(12)
C1B O4C 1.440(13)
C1C C1D 1.395(14)
C1C C4Z 1.498(12)
C1D C1E 1.379(14)
C1D H1D 0.95
C1E C1F 1.444(14)
C1E C1Z 1.565(19)
C1F O1C 1.448(13)
C1G P1 1.828(14)
C1H H1H1 0.98
C1H H1H2 0.98
C1H H1H3 0.98
C1Z C2C 1.500(19)
C1Z H1Z1 0.99
C1Z H1Z2 0.99
C2A C2B 1.40(2)
C2A C2F 1.44(3)
C2A C2G 1.466(19)
C2B C2C 1.335(16)
C2B O1B 1.52(2)
C2C C2D 1.390(19)
C2D C2E 1.391(19)
C2D H2D 0.95
C2E C2F 1.376(18)
C2E C2Z 1.41(2)
C2F O2B 1.39(2)
C2G H2G1 0.98
C2G H2G2 0.98
C2G H2G3 0.98
C2H P2 1.855(16)
C2H H2H1 0.98
C2H H2H2 0.98
C2H H2H3 0.98
C2Z C3E 1.483(18)
C2Z H2Z1 0.99
C2Z H2Z2 0.99
C3A C3F 1.404(17)
C3A C3B 1.417(14)
C3A C3H 1.480(13)
C3B C3C 1.348(10)
C3B O3B 1.415(12)
C3C C3D 1.338(12)
C3C C3Z 1.516(12)
C3D C3E 1.527(15)
C3D H3D 0.95
C3E C3F 1.461(15)
C3F O2C 1.339(13)
C3G P3 1.726(8)
C3G H3G1 0.98
C3G H3G2 0.98
C3G H3G3 0.98
C3H H3H1 0.98
C3H H3H2 0.98
C3H H3H3 0.98
C3Z C4E 1.521(10)
C3Z H3Z1 0.99
C3Z H3Z2 0.99
C4A C4F 1.361(10)
C4A C4B 1.410(7)
C4A C4G 1.501(11)
C4B C4C 1.371(9)
C4B O4B 1.402(9)
C4C C4D 1.420(8)
C4C C4Z 1.493(8)
C4D C4E 1.391(7)
C4D H4D 0.95
C4E C4F 1.399(10)
C4F O3C 1.422(7)
C4G H4G1 0.98
C4G H4G2 0.98
C4G H4G3 0.98
C4H P4 1.751(10)
C4H H4H1 0.98
C4H H4H2 0.98
C4H H4H3 0.98
C4Z H4Z1 0.99
C4Z H4Z2 0.99
O4 P4 1.457(7)
O3 P3 1.441(6)
O4B P4 1.583(8)
O4C P4 1.567(7)
O3C P3 1.584(6)
O1 P1 1.457(7)
O3B P3 1.575(7)
O1B P1 1.581(16)
O2C P2 1.580(12)
O2 P2 1.458(7)
O2B P2 1.591(12)
O1C P1 1.605(10)
C5A C5B 1.32(2)
C5A C5F 1.385(19)
C5A C5G 1.562(12)
C5B C5C 1.430(12)
C5B O11 1.435(15)
C5C C5D 1.320(18)
C5C C5Z 1.42(2)
C5D C5E 1.479(19)
C5D H5D 0.95
C5E C5F 1.437(10)
C5E C8Z 1.498(16)
C5F O8C 1.450(17)
C5G H5G1 0.98
C5G H5G2 0.98
C5G H5G3 0.98
C5H P5 1.742(12)
C5H H5H1 0.98
C5H H5H2 0.98
C5H H5H3 0.98
C5Z C6E 1.52(2)
C5Z H5Z1 0.99
C5Z H5Z2 0.99
C6A C6B 1.32(2)
C6A C6F 1.41(2)
C6A C6G 1.560(14)
C6B O6C 1.38(2)
C6B C6C 1.457(15)
C6C C6D 1.359(19)
C6C C6Z 1.528(19)
C6D C6E 1.417(17)
C6D H6D 0.95
C6E C6F 1.399(16)
C6F O5B 1.458(16)
C6G H6G1 0.98
C6G H6G2 0.98
C6G H6G3 0.98
C6H P6 1.762(15)
C6H H6H1 0.98
C6H H6H2 0.98
C6H H6H3 0.98
C6Z C7E 1.471(16)
C6Z H6Z1 0.99
C6Z H6Z2 0.99
C7A C7B 1.354(10)
C7A C7F 1.462(13)
C7A C7G 1.544(13)
C7B O7B 1.339(10)
C7B C7C 1.422(11)
C7C C7D 1.389(12)
C7C C7Z 1.477(11)
C7D C7E 1.404(12)
C7D H7D 0.95
C7E C7F 1.393(13)
C7F O6B 1.420(10)
C7G H7G1 0.98
C7G H7G2 0.98
C7G H7G3 0.98
C7H P7 1.765(10)
C7H H7H1 0.98
C7H H7H2 0.98
C7H H7H3 0.98
C7Z C8E 1.544(7)
C7Z H7Z1 0.99
C7Z H7Z2 0.99
C8A C8F 1.387(8)
C8A C8B 1.388(10)
C8A C8G 1.501(10)
C8B C8C 1.391(10)
C8B O8B 1.412(6)
C8C C8D 1.402(7)
C8C C8Z 1.504(10)
C8D C8E 1.349(10)
C8D H8D 0.95
C8E C8F 1.410(11)
C8F O7C 1.410(8)
C8G H8G1 0.98
C8G H8G2 0.98
C8G H8G3 0.98
C8H P8 1.801(10)
C8H H8H1 0.98
C8H H8H2 0.98
C8H H8H3 0.98
C8Z H8Z1 0.99
C8Z H8Z2 0.99
O8B P8 1.581(6)
O7B P7 1.612(5)
O8 P8 1.473(6)
O7 P7 1.466(5)
O11 P5 1.569(11)
O8C P8 1.597(7)
O6B P6 1.560(8)
O5 P5 1.465(7)
O5B P5 1.567(12)
O6 P6 1.489(6)
O6C P6 1.571(10)
O7C P7 1.591(5)
F1X C1X 1.416(18)
F2X C1X 1.282(14)
F3X C1X 1.329(13)
O1X C2X 1.483(16)
O1X H1X 0.84
C1X C2X 1.54(2)
C2X H2X1 0.99
C2X H2X2 0.99
C1S F2S 1.17(2)
C1S F3S 1.35(2)
C1S F1S 1.40(2)
C1S C2S 1.46(2)
C2S O1S 1.379(16)
C2S H2S1 0.99
C2S H2S2 0.99
O1S H1S 0.84
F1J C2J 1.313(14)
F2J C2J 1.271(12)
F3J C2J 1.48(2)
C1J C2J 1.32(3)
C1J O1J 1.50(3)
C1J H1J1 0.99
C1J H1J2 0.99
O1J H1J 0.84
